data_7135282
loop_
_publ_author_name
'Pal, Anit'
'Borah, Asish'
'Das, Animesh'

_publ_section_title
;
 Chromium-catalyzed reductive alkylation of N heteroarenes using alkyl
 formates as transfer hydroalkylation reagents
;
_journal_name_full 'Chemical Communications'
_journal_paper_doi 10.1039/D5CC06076A
_journal_year 2025
_chemical_formula_moiety 'C24 H21 N'
_chemical_formula_sum 'C24 H21 N'
_chemical_formula_weight 323.42
_space_group_crystal_system monoclinic
_space_group_IT_number 14
_space_group_name_Hall '-P 2yn'
_space_group_name_H-M_alt 'P 1 21/n 1'
_atom_sites_solution_hydrogens geom
_atom_sites_solution_primary iterative
_audit_creation_date 2024-06-14
_audit_creation_method
;
Olex2 1.5-alpha
(compiled 2023.11.24 svn.r209d9fb2 for OlexSys, GUI svn.r6869)
;
_audit_update_record
;
2024-10-30 deposited with the CCDC.	2025-12-01 downloaded from the CCDC.
;
_cell_angle_alpha 90
_cell_angle_beta 107.258(3)
_cell_angle_gamma 90
_cell_formula_units_Z 4
_cell_length_a 8.1945(9)
_cell_length_b 21.100(2)
_cell_length_c 11.3760(13)
_cell_measurement_reflns_used 9897
_cell_measurement_temperature 295.00
_cell_measurement_theta_max 24.76
_cell_measurement_theta_min 2.69
_cell_volume 1878.4(3)
_computing_cell_refinement 'SAINT V8.40B (?, 2016)'
_computing_data_reduction 'SAINT V8.40B (?, 2016)'
_computing_molecular_graphics 'Olex2 1.5-alpha (Dolomanov et al., 2009)'
_computing_publication_material 'Olex2 1.5-alpha (Dolomanov et al., 2009)'
_computing_structure_refinement 'SHELXL 2018/3 (Sheldrick, 2015)'
_computing_structure_solution 'olex2.solve 1.5-alpha (Bourhis et al., 2015)'
_diffrn_ambient_temperature 295.00
_diffrn_measured_fraction_theta_full 0.997
_diffrn_measured_fraction_theta_max 0.997
_diffrn_measurement_device_type 'Bruker APEX-II CCD'
_diffrn_measurement_method '\f and \w scans'
_diffrn_radiation_type MoK\a
_diffrn_radiation_wavelength 0.71073
_diffrn_reflns_av_R_equivalents 0.0455
_diffrn_reflns_av_unetI/netI 0.0268
_diffrn_reflns_Laue_measured_fraction_full 0.997
_diffrn_reflns_Laue_measured_fraction_max 0.997
_diffrn_reflns_limit_h_max 9
_diffrn_reflns_limit_h_min -9
_diffrn_reflns_limit_k_max 25
_diffrn_reflns_limit_k_min -25
_diffrn_reflns_limit_l_max 13
_diffrn_reflns_limit_l_min -13
_diffrn_reflns_number 41672
_diffrn_reflns_point_group_measured_fraction_full 0.997
_diffrn_reflns_point_group_measured_fraction_max 0.997
_diffrn_reflns_theta_full 25.036
_diffrn_reflns_theta_max 25.036
_diffrn_reflns_theta_min 2.109
_diffrn_source_current 1.4
_diffrn_source_power 0.07
_diffrn_source_voltage 50.0
_diffrn_standards_number 0
_exptl_absorpt_coefficient_mu 0.066
_exptl_absorpt_correction_T_max 0.7452
_exptl_absorpt_correction_T_min 0.6858
_exptl_absorpt_correction_type none
_exptl_absorpt_process_details
;
SADABS-2016/2 (Bruker,2016/2) was used for absorption correction.
wR2(int) was 0.1233 before and 0.0592 after correction.
The Ratio of minimum to maximum transmission is 0.9203.
The \l/2 correction factor is Not present.
;
_exptl_crystal_colour colourless
_exptl_crystal_colour_primary colourless
_exptl_crystal_density_diffrn 1.144
_exptl_crystal_description block
_exptl_crystal_F_000 688
_exptl_crystal_size_max 0.39
_exptl_crystal_size_mid 0.34
_exptl_crystal_size_min 0.32
_exptl_transmission_factor_max 0.7452
_exptl_transmission_factor_min 0.6858
_refine_diff_density_max 0.445
_refine_diff_density_min -0.267
_refine_diff_density_rms 0.032
_refine_ls_extinction_method none
_refine_ls_goodness_of_fit_ref 1.131
_refine_ls_hydrogen_treatment constr
_refine_ls_matrix_type full
_refine_ls_number_parameters 226
_refine_ls_number_reflns 3314
_refine_ls_number_restraints 0
_refine_ls_restrained_S_all 1.131
_refine_ls_R_factor_all 0.1080
_refine_ls_R_factor_gt 0.0711
_refine_ls_shift/su_max 0.000
_refine_ls_shift/su_mean 0.000
_refine_ls_structure_factor_coef Fsqd
_refine_ls_weighting_details 'w=1/[\s^2^(Fo^2^)+(0.0429P)^2^+1.0797P] where P=(Fo^2^+2Fc^2^)/3'
_refine_ls_weighting_scheme calc
_refine_ls_wR_factor_gt 0.1469
_refine_ls_wR_factor_ref 0.1700
_reflns_Friedel_coverage 0.000
_reflns_number_gt 2281
_reflns_number_total 3314
_reflns_threshold_expression 'I > 2\s(I)'
_cod_data_source_file d5cc06076a2.cif
_cod_data_source_block ad_ap_209_0m_a
_cod_original_cell_volume 1878.4(4)
_cod_database_code 7135282
_shelx_shelxl_version_number 2018/3
_shelx_space_group_comment
;
The symmetry employed for this shelxl refinement is uniquely defined
by the following loop, which should always be used as a source of
symmetry information in preference to the above space-group names.
They are only intended as comments.
;
_olex2_refinement_description
;
1. Fixed Uiso
 At 1.2 times of:
  All C(H) groups, All C(H,H) groups
2.a Secondary CH2 refined with riding coordinates:
 C15(H15A,H15B), C16(H16A,H16B), C17(H17A,H17B), C18(H18A,H18B)
2.b Aromatic/amide H refined with riding coordinates:
 C2(H2), C3(H3), C4(H4), C5(H5), C6(H6), C12(H12), C13(H13), C14(H14),
 C20(H20), C21(H21), C22(H22), C23(H23), C24(H24)
;
_olex2_submission_special_instructions 'No special instructions were received'

loop_
_space_group_symop_operation_xyz
'x, y, z'
'-x+1/2, y+1/2, -z+1/2'
'-x, -y, -z'
'x-1/2, -y-1/2, z-1/2'

loop_
_atom_site_label
_atom_site_type_symbol
_atom_site_fract_x
_atom_site_fract_y
_atom_site_fract_z
_atom_site_U_iso_or_equiv
_atom_site_adp_type
_atom_site_occupancy
_atom_site_site_symmetry_order
_atom_site_calc_flag
_atom_site_refinement_flags_posn
_atom_site_refinement_flags_adp
_atom_site_refinement_flags_occupancy
_atom_site_disorder_assembly
_atom_site_disorder_group
N1 N 0.3279(3) 0.55152(12) 0.6298(2) 0.0751(7) Uani 1 1 d . . . . .
C1 C 0.7873(3) 0.68590(12) 0.2263(2) 0.0590(7) Uani 1 1 d . . . . .
C2 C 0.9265(4) 0.72521(13) 0.2413(3) 0.0736(8) Uani 1 1 d . . . . .
H2 H 0.991703 0.736953 0.320051 0.088 Uiso 1 1 calc R U . . .
C3 C 0.9693(5) 0.74702(16) 0.1412(4) 0.0925(11) Uani 1 1 d . . . . .
H3 H 1.062802 0.773796 0.152079 0.111 Uiso 1 1 calc R U . . .
C4 C 0.8754(6) 0.72964(18) 0.0252(4) 0.0982(12) Uani 1 1 d . . . . .
H4 H 0.904506 0.744567 -0.042857 0.118 Uiso 1 1 calc R U . . .
C5 C 0.7380(5) 0.69011(18) 0.0097(3) 0.0927(11) Uani 1 1 d . . . . .
H5 H 0.674962 0.677829 -0.069265 0.111 Uiso 1 1 calc R U . . .
C6 C 0.6925(4) 0.66851(15) 0.1087(3) 0.0752(8) Uani 1 1 d . . . . .
H6 H 0.598081 0.642160 0.097019 0.090 Uiso 1 1 calc R U . . .
C7 C 0.7444(3) 0.66346(13) 0.3324(3) 0.0655(7) Uani 1 1 d . . . . .
C8 C 0.7111(3) 0.64417(13) 0.4214(3) 0.0630(7) Uani 1 1 d . . . . .
C9 C 0.6775(3) 0.62058(12) 0.5307(2) 0.0558(6) Uani 1 1 d . . . . .
C10 C 0.5155(3) 0.59728(11) 0.5237(2) 0.0541(6) Uani 1 1 d . . . . .
C11 C 0.4864(3) 0.57379(12) 0.6314(2) 0.0577(7) Uani 1 1 d . . . . .
C12 C 0.6216(4) 0.57468(13) 0.7414(3) 0.0683(8) Uani 1 1 d . . . . .
H12 H 0.603800 0.559509 0.813341 0.082 Uiso 1 1 calc R U . . .
C13 C 0.7801(4) 0.59761(15) 0.7446(3) 0.0727(8) Uani 1 1 d . . . . .
H13 H 0.868019 0.597357 0.818339 0.087 Uiso 1 1 calc R U . . .
C14 C 0.8097(3) 0.62073(14) 0.6407(3) 0.0672(8) Uani 1 1 d . . . . .
H14 H 0.916848 0.636378 0.643476 0.081 Uiso 1 1 calc R U . . .
C15 C 0.3732(3) 0.59834(14) 0.4048(2) 0.0684(8) Uani 1 1 d . . . . .
H15A H 0.381675 0.636492 0.359358 0.082 Uiso 1 1 calc R U . . .
H15B H 0.384007 0.562134 0.355032 0.082 Uiso 1 1 calc R U . . .
C16 C 0.2038(4) 0.5965(2) 0.4278(4) 0.1102(13) Uani 1 1 d . . . . .
H16A H 0.179007 0.638455 0.452818 0.132 Uiso 1 1 calc R U . . .
H16B H 0.117541 0.586622 0.350949 0.132 Uiso 1 1 calc R U . . .
C17 C 0.1888(4) 0.5520(2) 0.5190(4) 0.0999(11) Uani 1 1 d . . . . .
H17A H 0.084597 0.561103 0.539685 0.120 Uiso 1 1 calc R U . . .
H17B H 0.177297 0.509838 0.483313 0.120 Uiso 1 1 calc R U . . .
C18 C 0.3038(5) 0.51523(15) 0.7310(3) 0.0866(10) Uani 1 1 d . . . . .
H18A H 0.404913 0.489572 0.765419 0.104 Uiso 1 1 calc R U . . .
H18B H 0.208485 0.486530 0.698766 0.104 Uiso 1 1 calc R U . . .
C19 C 0.2701(3) 0.55361(14) 0.8342(3) 0.0677(7) Uani 1 1 d . . . . .
C20 C 0.2682(3) 0.61859(14) 0.8351(3) 0.0705(8) Uani 1 1 d . . . . .
H20 H 0.288273 0.640745 0.770033 0.085 Uiso 1 1 calc R U . . .
C21 C 0.2370(4) 0.65162(16) 0.9307(3) 0.0796(9) Uani 1 1 d . . . . .
H21 H 0.236527 0.695696 0.929887 0.096 Uiso 1 1 calc R U . . .
C22 C 0.2065(4) 0.6196(2) 1.0271(3) 0.0909(10) Uani 1 1 d . . . . .
H22 H 0.185730 0.641882 1.091782 0.109 Uiso 1 1 calc R U . . .
C23 C 0.2070(5) 0.5551(2) 1.0276(3) 0.1015(12) Uani 1 1 d . . . . .
H23 H 0.185845 0.533180 1.092442 0.122 Uiso 1 1 calc R U . . .
C24 C 0.2388(4) 0.52225(17) 0.9320(3) 0.0909(10) Uani 1 1 d . . . . .
H24 H 0.239076 0.478177 0.933289 0.109 Uiso 1 1 calc R U . . .

loop_
_atom_site_aniso_label
_atom_site_aniso_U_11
_atom_site_aniso_U_22
_atom_site_aniso_U_33
_atom_site_aniso_U_23
_atom_site_aniso_U_13
_atom_site_aniso_U_12
N1 0.0667(16) 0.0864(17) 0.0775(16) -0.0112(13) 0.0293(14) -0.0217(13)
C1 0.0591(16) 0.0534(15) 0.0673(17) 0.0012(13) 0.0230(14) 0.0042(13)
C2 0.080(2) 0.0627(18) 0.081(2) -0.0005(15) 0.0267(17) -0.0109(15)
C3 0.096(3) 0.072(2) 0.123(3) 0.019(2) 0.054(2) -0.0021(18)
C4 0.132(3) 0.085(3) 0.098(3) 0.036(2) 0.066(3) 0.038(2)
C5 0.116(3) 0.088(2) 0.067(2) 0.0104(18) 0.018(2) 0.027(2)
C6 0.0718(19) 0.077(2) 0.071(2) 0.0009(16) 0.0123(16) 0.0006(16)
C7 0.0608(17) 0.0642(17) 0.0735(19) -0.0042(15) 0.0232(15) 0.0010(13)
C8 0.0562(16) 0.0644(17) 0.0709(19) -0.0071(14) 0.0228(14) 0.0007(13)
C9 0.0527(15) 0.0569(15) 0.0609(16) -0.0051(12) 0.0215(13) 0.0052(12)
C10 0.0508(15) 0.0538(15) 0.0578(15) -0.0088(12) 0.0159(12) 0.0024(12)
C11 0.0568(16) 0.0544(15) 0.0642(17) -0.0068(13) 0.0213(13) 0.0001(12)
C12 0.0715(19) 0.0752(19) 0.0596(17) 0.0049(14) 0.0217(15) 0.0083(15)
C13 0.0555(17) 0.095(2) 0.0617(17) -0.0044(16) 0.0080(14) 0.0112(15)
C14 0.0461(15) 0.082(2) 0.0727(19) -0.0106(16) 0.0165(14) 0.0010(13)
C15 0.0582(17) 0.0781(19) 0.0640(17) -0.0115(15) 0.0107(13) 0.0019(14)
C16 0.057(2) 0.139(3) 0.122(3) 0.023(3) 0.007(2) -0.004(2)
C17 0.064(2) 0.121(3) 0.115(3) -0.015(2) 0.027(2) -0.022(2)
C18 0.104(3) 0.069(2) 0.104(2) -0.0088(18) 0.056(2) -0.0242(18)
C19 0.0596(17) 0.0693(19) 0.0796(19) 0.0032(16) 0.0289(15) -0.0052(14)
C20 0.0617(17) 0.075(2) 0.0775(19) 0.0006(16) 0.0256(15) -0.0076(15)
C21 0.0666(19) 0.082(2) 0.091(2) -0.0068(18) 0.0234(17) 0.0057(16)
C22 0.078(2) 0.117(3) 0.076(2) -0.002(2) 0.0209(18) 0.030(2)
C23 0.109(3) 0.123(3) 0.085(2) 0.033(2) 0.047(2) 0.039(2)
C24 0.103(3) 0.081(2) 0.101(3) 0.024(2) 0.049(2) 0.0195(19)

loop_
_atom_type_symbol
_atom_type_description
_atom_type_scat_dispersion_real
_atom_type_scat_dispersion_imag
_atom_type_scat_source
C C 0.0033 0.0016 'International Tables Vol C Tables 4.2.6.8 and 6.1.1.4'
H H 0.0000 0.0000 'International Tables Vol C Tables 4.2.6.8 and 6.1.1.4'
N N 0.0061 0.0033 'International Tables Vol C Tables 4.2.6.8 and 6.1.1.4'

loop_
_geom_angle_atom_site_label_1
_geom_angle_atom_site_label_2
_geom_angle_atom_site_label_3
_geom_angle
_geom_angle_site_symmetry_1
_geom_angle_site_symmetry_3
_geom_angle_publ_flag
C11 N1 C17 120.8(3) . . ?
C11 N1 C18 121.5(3) . . ?
C17 N1 C18 116.4(3) . . ?
C2 C1 C6 119.1(3) . . ?
C2 C1 C7 119.6(3) . . ?
C6 C1 C7 121.3(3) . . ?
C1 C2 H2 119.8 . . ?
C3 C2 C1 120.4(3) . . ?
C3 C2 H2 119.8 . . ?
C2 C3 H3 119.9 . . ?
C4 C3 C2 120.3(3) . . ?
C4 C3 H3 119.9 . . ?
C3 C4 H4 120.2 . . ?
C3 C4 C5 119.6(3) . . ?
C5 C4 H4 120.2 . . ?
C4 C5 H5 119.6 . . ?
C6 C5 C4 120.8(3) . . ?
C6 C5 H5 119.6 . . ?
C1 C6 H6 120.1 . . ?
C5 C6 C1 119.8(3) . . ?
C5 C6 H6 120.1 . . ?
C8 C7 C1 178.9(3) . . ?
C7 C8 C9 177.9(3) . . ?
C10 C9 C8 119.7(2) . . ?
C14 C9 C8 118.6(2) . . ?
C14 C9 C10 121.7(2) . . ?
C9 C10 C11 118.6(2) . . ?
C9 C10 C15 121.1(2) . . ?
C11 C10 C15 120.2(2) . . ?
N1 C11 C10 120.8(2) . . ?
N1 C11 C12 120.6(3) . . ?
C12 C11 C10 118.6(2) . . ?
C11 C12 H12 119.4 . . ?
C13 C12 C11 121.1(3) . . ?
C13 C12 H12 119.4 . . ?
C12 C13 H13 119.6 . . ?
C14 C13 C12 120.8(3) . . ?
C14 C13 H13 119.6 . . ?
C9 C14 H14 120.4 . . ?
C13 C14 C9 119.2(3) . . ?
C13 C14 H14 120.4 . . ?
C10 C15 H15A 109.5 . . ?
C10 C15 H15B 109.5 . . ?
H15A C15 H15B 108.1 . . ?
C16 C15 C10 110.9(2) . . ?
C16 C15 H15A 109.5 . . ?
C16 C15 H15B 109.5 . . ?
C15 C16 H16A 108.4 . . ?
C15 C16 H16B 108.4 . . ?
H16A C16 H16B 107.5 . . ?
C17 C16 C15 115.5(3) . . ?
C17 C16 H16A 108.4 . . ?
C17 C16 H16B 108.4 . . ?
N1 C17 C16 115.2(3) . . ?
N1 C17 H17A 108.5 . . ?
N1 C17 H17B 108.5 . . ?
C16 C17 H17A 108.5 . . ?
C16 C17 H17B 108.5 . . ?
H17A C17 H17B 107.5 . . ?
N1 C18 H18A 108.4 . . ?
N1 C18 H18B 108.4 . . ?
N1 C18 C19 115.6(3) . . ?
H18A C18 H18B 107.4 . . ?
C19 C18 H18A 108.4 . . ?
C19 C18 H18B 108.4 . . ?
C20 C19 C18 123.0(3) . . ?
C20 C19 C24 117.9(3) . . ?
C24 C19 C18 119.1(3) . . ?
C19 C20 H20 119.4 . . ?
C19 C20 C21 121.1(3) . . ?
C21 C20 H20 119.4 . . ?
C20 C21 H21 119.9 . . ?
C22 C21 C20 120.2(3) . . ?
C22 C21 H21 119.9 . . ?
C21 C22 H22 120.2 . . ?
C23 C22 C21 119.6(3) . . ?
C23 C22 H22 120.2 . . ?
C22 C23 H23 120.0 . . ?
C22 C23 C24 120.1(3) . . ?
C24 C23 H23 120.0 . . ?
C19 C24 H24 119.4 . . ?
C23 C24 C19 121.2(3) . . ?
C23 C24 H24 119.4 . . ?

loop_
_geom_bond_atom_site_label_1
_geom_bond_atom_site_label_2
_geom_bond_distance
_geom_bond_site_symmetry_2
_geom_bond_publ_flag
N1 C11 1.376(3) . ?
N1 C17 1.427(4) . ?
N1 C18 1.444(4) . ?
C1 C2 1.380(4) . ?
C1 C6 1.382(4) . ?
C1 C7 1.434(4) . ?
C2 H2 0.9300 . ?
C2 C3 1.367(4) . ?
C3 H3 0.9300 . ?
C3 C4 1.366(5) . ?
C4 H4 0.9300 . ?
C4 C5 1.370(5) . ?
C5 H5 0.9300 . ?
C5 C6 1.365(4) . ?
C6 H6 0.9300 . ?
C7 C8 1.196(4) . ?
C8 C9 1.439(4) . ?
C9 C10 1.396(3) . ?
C9 C14 1.391(4) . ?
C10 C11 1.406(3) . ?
C10 C15 1.501(4) . ?
C11 C12 1.404(4) . ?
C12 H12 0.9300 . ?
C12 C13 1.376(4) . ?
C13 H13 0.9300 . ?
C13 C14 1.365(4) . ?
C14 H14 0.9300 . ?
C15 H15A 0.9700 . ?
C15 H15B 0.9700 . ?
C15 C16 1.488(4) . ?
C16 H16A 0.9700 . ?
C16 H16B 0.9700 . ?
C16 C17 1.432(5) . ?
C17 H17A 0.9700 . ?
C17 H17B 0.9700 . ?
C18 H18A 0.9700 . ?
C18 H18B 0.9700 . ?
C18 C19 1.517(4) . ?
C19 C20 1.371(4) . ?
C19 C24 1.383(4) . ?
C20 H20 0.9300 . ?
C20 C21 1.379(4) . ?
C21 H21 0.9300 . ?
C21 C22 1.372(4) . ?
C22 H22 0.9300 . ?
C22 C23 1.361(5) . ?
C23 H23 0.9300 . ?
C23 C24 1.378(5) . ?
C24 H24 0.9300 . ?

loop_
_geom_torsion_atom_site_label_1
_geom_torsion_atom_site_label_2
_geom_torsion_atom_site_label_3
_geom_torsion_atom_site_label_4
_geom_torsion
_geom_torsion_site_symmetry_1
_geom_torsion_site_symmetry_2
_geom_torsion_site_symmetry_3
_geom_torsion_site_symmetry_4
_geom_torsion_publ_flag
N1 C11 C12 C13 -179.1(3) . . . . ?
N1 C18 C19 C20 -2.2(4) . . . . ?
N1 C18 C19 C24 177.4(3) . . . . ?
C1 C2 C3 C4 -0.6(5) . . . . ?
C2 C1 C6 C5 0.2(4) . . . . ?
C2 C3 C4 C5 -0.1(5) . . . . ?
C3 C4 C5 C6 0.8(5) . . . . ?
C4 C5 C6 C1 -0.9(5) . . . . ?
C6 C1 C2 C3 0.5(4) . . . . ?
C7 C1 C2 C3 180.0(3) . . . . ?
C7 C1 C6 C5 -179.2(3) . . . . ?
C8 C9 C10 C11 179.2(2) . . . . ?
C8 C9 C10 C15 -2.1(4) . . . . ?
C8 C9 C14 C13 -179.0(3) . . . . ?
C9 C10 C11 N1 178.6(2) . . . . ?
C9 C10 C11 C12 -0.1(4) . . . . ?
C9 C10 C15 C16 -157.1(3) . . . . ?
C10 C9 C14 C13 -0.1(4) . . . . ?
C10 C11 C12 C13 -0.4(4) . . . . ?
C10 C15 C16 C17 -44.1(4) . . . . ?
C11 N1 C17 C16 -22.6(5) . . . . ?
C11 N1 C18 C19 87.7(4) . . . . ?
C11 C10 C15 C16 21.6(4) . . . . ?
C11 C12 C13 C14 0.6(4) . . . . ?
C12 C13 C14 C9 -0.3(4) . . . . ?
C14 C9 C10 C11 0.3(4) . . . . ?
C14 C9 C10 C15 179.0(2) . . . . ?
C15 C10 C11 N1 -0.1(4) . . . . ?
C15 C10 C11 C12 -178.8(2) . . . . ?
C15 C16 C17 N1 45.7(5) . . . . ?
C17 N1 C11 C10 -0.3(4) . . . . ?
C17 N1 C11 C12 178.4(3) . . . . ?
C17 N1 C18 C19 -104.8(3) . . . . ?
C18 N1 C11 C10 166.7(2) . . . . ?
C18 N1 C11 C12 -14.6(4) . . . . ?
C18 N1 C17 C16 169.8(3) . . . . ?
C18 C19 C20 C21 180.0(3) . . . . ?
C18 C19 C24 C23 -179.8(3) . . . . ?
C19 C20 C21 C22 -0.2(5) . . . . ?
C20 C19 C24 C23 -0.2(5) . . . . ?
C20 C21 C22 C23 -0.2(5) . . . . ?
C21 C22 C23 C24 0.3(6) . . . . ?
C22 C23 C24 C19 -0.2(6) . . . . ?
C24 C19 C20 C21 0.4(4) . . . . ?
